data_7706137
loop_
_publ_author_name
'Kobylarczyk, Jedrzej'
'Liberka, Michal'
'Stanek, Jan J.'
'Sieklucka, Barbara'
'Podgajny, Robert'

_publ_section_title
;
 Tuning of the phase transition between site selective SCO and
 intermetallic ET in trimetallic magnetic cyanido-bridged clusters.
;
_journal_issue 47
_journal_name_full 'Dalton transactions (Cambridge, England : 2003)'
_journal_page_first 17321
_journal_page_last 17330
_journal_paper_doi 10.1039/d0dt03340e
_journal_volume 49
_journal_year 2020
_chemical_formula_moiety 'C72 H96 Fe9 N48 O24 Re5 W1, 10(C H3 O H)'
_chemical_formula_sum 'C82 H136 Fe9 N48 O34 Re4 W2'
_chemical_formula_weight 3953.53
_space_group_crystal_system monoclinic
_space_group_IT_number 15
_space_group_name_Hall '-C 2yc'
_space_group_name_H-M_alt 'C 1 2/c 1'
_atom_sites_solution_hydrogens mixed
_atom_sites_solution_primary dual
_audit_creation_date 2020-10-23
_audit_creation_method
;
Olex2 1.3
(compiled 2020.07.31 svn.rc2a77460 for OlexSys, GUI svn.r6145)
;
_audit_update_record
;
2020-10-23 deposited with the CCDC.	2020-11-02 downloaded from the CCDC.
;
_cell_angle_alpha 90
_cell_angle_beta 114.169(2)
_cell_angle_gamma 90
_cell_formula_units_Z 4
_cell_length_a 28.783(2)
_cell_length_b 19.2494(15)
_cell_length_c 32.457(3)
_cell_measurement_reflns_used 9897
_cell_measurement_temperature 240
_cell_measurement_theta_max 25.36
_cell_measurement_theta_min 2.55
_cell_volume 16407(2)
_computing_cell_refinement 'SAINT V8.40A (Bruker Nano, Inc., 2019)'
_computing_data_collection 'Bruker APEX3 Bruker-AXS'
_computing_data_reduction 'SAINT V8.40A (Bruker Nano, Inc., 2019)'
_computing_molecular_graphics 'Olex2 1.3 (Dolomanov et al., 2009)'
_computing_publication_material 'Olex2 1.3 (Dolomanov et al., 2009)'
_computing_structure_refinement 'SHELXL 2018/3 (Sheldrick, 2015)'
_computing_structure_solution 'SHELXT 2014/5 (Sheldrick, 2014)'
_diffrn_ambient_temperature 240
_diffrn_measured_fraction_theta_full 0.999
_diffrn_measured_fraction_theta_max 0.999
_diffrn_measurement_device_type 'Bruker APEX-II CCD'
_diffrn_measurement_method '\f and \w scans'
_diffrn_radiation_type MoK\a
_diffrn_radiation_wavelength 0.71073
_diffrn_reflns_av_R_equivalents 0.0615
_diffrn_reflns_av_unetI/netI 0.0401
_diffrn_reflns_Laue_measured_fraction_full 0.999
_diffrn_reflns_Laue_measured_fraction_max 0.999
_diffrn_reflns_limit_h_max 34
_diffrn_reflns_limit_h_min -34
_diffrn_reflns_limit_k_max 22
_diffrn_reflns_limit_k_min -22
_diffrn_reflns_limit_l_max 38
_diffrn_reflns_limit_l_min -38
_diffrn_reflns_number 76114
_diffrn_reflns_point_group_measured_fraction_full 0.999
_diffrn_reflns_point_group_measured_fraction_max 0.999
_diffrn_reflns_theta_full 25.026
_diffrn_reflns_theta_max 25.026
_diffrn_reflns_theta_min 2.387
_diffrn_source_current 22.0
_diffrn_source_power 0.99
_diffrn_source_voltage 45.0
_diffrn_standards_number 0
_exptl_absorpt_coefficient_mu 5.171
_exptl_absorpt_correction_T_max 0.7452
_exptl_absorpt_correction_T_min 0.5806
_exptl_absorpt_correction_type multi-scan
_exptl_absorpt_process_details
'SADABS-2016/2 (Bruker,2016/2) was used for absorption correction. wR2(int) was 0.0809 before and 0.0555 after correction. The Ratio of minimum to maximum transmission is 0.7791. The \l/2 correction factor is Not present.'
_exptl_crystal_colour yellow
_exptl_crystal_colour_primary yellow
_exptl_crystal_density_diffrn 1.601
_exptl_crystal_description block
_exptl_crystal_F_000 7672
_exptl_crystal_size_max 0.28
_exptl_crystal_size_mid 0.21
_exptl_crystal_size_min 0.11
_refine_diff_density_max 0.992
_refine_diff_density_min -0.645
_refine_diff_density_rms 0.126
_refine_ls_extinction_method none
_refine_ls_goodness_of_fit_ref 1.055
_refine_ls_hydrogen_treatment mixed
_refine_ls_matrix_type full
_refine_ls_number_parameters 964
_refine_ls_number_reflns 14496
_refine_ls_number_restraints 119
_refine_ls_restrained_S_all 1.066
_refine_ls_R_factor_all 0.0538
_refine_ls_R_factor_gt 0.0350
_refine_ls_shift/su_max 0.002
_refine_ls_shift/su_mean 0.000
_refine_ls_structure_factor_coef Fsqd
_refine_ls_weighting_details 'w=1/[\s^2^(Fo^2^)+(0.0304P)^2^+106.2930P] where P=(Fo^2^+2Fc^2^)/3'
_refine_ls_weighting_scheme calc
_refine_ls_wR_factor_gt 0.0739
_refine_ls_wR_factor_ref 0.0800
_reflns_Friedel_coverage 0.000
_reflns_number_gt 11467
_reflns_number_total 14496
_reflns_threshold_expression 'I > 2\s(I)'
_cod_data_source_file d0dt03340e2.cif
_cod_data_source_block 2HT
_cod_database_code 7706137
_shelx_shelxl_version_number 2018/3
_shelx_space_group_comment
;
The symmetry employed for this shelxl refinement is uniquely defined
by the following loop, which should always be used as a source of
symmetry information in preference to the above space-group names.
They are only intended as comments.
;
_shelx_estimated_absorpt_t_max 0.600
_shelx_estimated_absorpt_t_min 0.325
_olex2_refinement_description
;
1. Fixed Uiso
 At 1.5 times of:
  All C(H,H) groups, All C(H,H,H) groups, All O(H) groups, All O(H,H) groups
2. Shared sites
{Re3, W3}
{Re2, W2}
{Re1, W1}
3. Restrained distances
 C17S-O17S
 1.4 with sigma of 0.02
 C13S-O13S
 1.4 with sigma of 0.02
 O7S-C7S
 1.4 with sigma of 0.02
 C4S-O4S
 1.4 with sigma of 0.02
 C11S-O11S
 1.4 with sigma of 0.02
 O15S-C15S
 1.4 with sigma of 0.02
 C2S-O1S
 1.4 with sigma of 0.02
 C1S-O2S
 1.4 with sigma of 0.02
 O14S-C14S
 1.4 with sigma of 0.02
 O12S-C12S
 1.4 with sigma of 0.02
 O3S-C3S
 1.4 with sigma of 0.02
 O6S-C6S
 1.4 with sigma of 0.02
 C16S-O16S
 1.4 with sigma of 0.02
 C5S-O5S
 1.4 with sigma of 0.02
 O18S-C18S
 1.4 with sigma of 0.02
 O20S-C20S
 1.4 with sigma of 0.02
 O19S-C19S
 1.4 with sigma of 0.02
 O1M-H1M
 0.85 with sigma of 0.01
 O3M-H3M
 0.85 with sigma of 0.01
 O2M-H2M
 0.85 with sigma of 0.01
 O6M-H6M
 0.85 with sigma of 0.01
 O5M-H5M
 0.85 with sigma of 0.01
 O5M-H5MA
 0.85 with sigma of 0.01
 O11M-H11M
 0.85 with sigma of 0.01
 O12M-H12M
 0.85 with sigma of 0.01
 O10M-H10M
 0.85 with sigma of 0.01
 O8M-H8M
 0.85 with sigma of 0.01
 O9M-H9M
 0.85 with sigma of 0.01
 O7M-H7MA
 0.85 with sigma of 0.01
 O7M-H7M
 0.85 with sigma of 0.01
 O8S-C8S
 1.4 with sigma of 0.02
 C10S-O10S
 1.4 with sigma of 0.02
 H1MA-O1M
 0.85 with sigma of 0.02
 H4M-O4M
 0.85 with sigma of 0.02
 Fe2-H1M
 2.699593 with sigma of 0.02
 C3M-H3M
 1.890789 with sigma of 0.02
 Fe2-H3M
 2.677567 with sigma of 0.02
 C2M-H2M
 1.85557 with sigma of 0.02
 Fe2-H2M
 2.720065 with sigma of 0.02
 C6M-H6M
 1.864928 with sigma of 0.02
 Fe3-H6M
 2.671816 with sigma of 0.02
 C5M-H5M
 1.847628 with sigma of 0.02
 Fe3-H5M
 2.685005 with sigma of 0.02
 C5N-H5MA
 1.847413 with sigma of 0.02
 Fe3-H5MA
 2.718875 with sigma of 0.02
 C11M-H11M
 1.923062 with sigma of 0.02
 Fe5-H11M
 2.765119 with sigma of 0.02
 C12M-H12M
 1.918122 with sigma of 0.02
 Fe5-H12M
 2.705272 with sigma of 0.02
 C10M-H10M
 1.886885 with sigma of 0.02
 Fe5-H10M
 2.68757 with sigma of 0.02
 C8M-H8M
 1.936397 with sigma of 0.02
 Fe4-H8M
 2.751743 with sigma of 0.02
 C9M-H9M
 1.888799 with sigma of 0.02
 Fe4-H9M
 2.703249 with sigma of 0.02
 C7N-H7MA
 1.9262 with sigma of 0.02
 Fe4-H7MA
 2.766595 with sigma of 0.02
 C7M-H7M
 1.880201 with sigma of 0.02
 Fe4-H7M
 2.765711 with sigma of 0.02
 H4M-Fe3
 2.65 with sigma of 0.04
 H4M-C4M
 1.86 with sigma of 0.04
 C1M-H1M
 1.906377 with sigma of 0.02
4. Rigid bond restraints
 O4M, C4M
 with sigma for 1-2 distances of 0.01 and sigma for 1-3 distances of 0.01
 O8M, C8M
 with sigma for 1-2 distances of 0.01 and sigma for 1-3 distances of 0.01
 O1M, C1N
 with sigma for 1-2 distances of 0.01 and sigma for 1-3 distances of 0.01
5. Uiso/Uaniso restraints and constraints
O4M \\sim C4M: within 3A with sigma of 0.01 and sigma for terminal atoms of
0.02 within 3A
O8M \\sim C8M: within 3A with sigma of 0.01 and sigma for terminal atoms of
0.02 within 3A
O1M \\sim C1M \\sim C1N: within 3A with sigma of 0.01 and sigma for terminal
atoms of 0.02 within 3A
Uanis(C7M) \\sim Ueq: with sigma of 0.1 and sigma for terminal atoms of 0.02
Uanis(C14) \\sim Ueq: with sigma of 0.02 and sigma for terminal atoms of 0.2
Uanis(N14) \\sim Ueq: with sigma of 0.02 and sigma for terminal atoms of 0.02
Uanis(C6M) \\sim Ueq: with sigma of 0.1 and sigma for terminal atoms of 0.02
Uanis(Re2) = Uanis(W2)
Uanis(W2) = Uanis(Re2)
Uanis(Re3) = Uanis(W3)
Uanis(W1) = Uanis(Re1)
Uanis(Re1) = Uanis(W1)
6. Others
 Fixed Sof: Re1(0.66667) Re2(0.66667) Re3(0.66667) W1(0.33333) W2(0.33333)
 W3(0.33333) H1M(0.5) H5M(0.55) H5MA(0.45) H7M(0.5) H7MA(0.5) C1M(0.5)
 H1MB(0.5) H1MC(0.5) H1MD(0.5) C5M(0.55) H5MB(0.55) H5MC(0.55) H5MD(0.55)
 C7M(0.5) H7MB(0.5) H7MC(0.5) H7MD(0.5) C1N(0.5) H1NA(0.5) H1NB(0.5) H1NC(0.5)
 C5N(0.45) H5NA(0.45) H5NB(0.45) H5NC(0.45) C7N(0.5) H7NA(0.5) H7NB(0.5)
 H7NC(0.5) O1S(0.5) C2S(0.5) O2S(0.25) C1S(0.25) O3S(0.25) C3S(0.25) O4S(0.25)
 C4S(0.25) O5S(0.125) C5S(0.125) O6S(0.25) C6S(0.25) O7S(0.25) C7S(0.25)
 O8S(0.25) C8S(0.25) O9S(0.25) C9S(0.25) O10S(0.125) C10S(0.125) H1MA(0.5)
 O11S(0.25) C11S(0.25) O12S(0.25) C12S(0.25) O13S(0.5) C13S(0.5) O14S(0.25)
 C14S(0.25) O15S(0.25) C15S(0.25) O16S(0.25) C16S(0.25) O17S(0.25) C17S(0.25)
 O18S(0.125) C18S(0.125) O19S(0.25) C19S(0.25) O20S(0.125) C20S(0.125)
7.a Idealised Me refined as rotating group:
 C1M(H1MB,H1MC,H1MD), C2M(H2MA,H2MB,H2MC), C3M(H3MA,H3MB,H3MC), C4M(H4MA,H4MB,
 H4MC), C5M(H5MB,H5MC,H5MD), C6M(H6MA,H6MB,H6MC), C7M(H7MB,H7MC,H7MD), C8M(H8MA,
 H8MB,H8MC), C9M(H9MA,H9MB,H9MC), C10M(H10A,H10B,H10C), C11M(H11A,H11B,H11C),
 C12M(H12A,H12B,H12C), C1N(H1NA,H1NB,H1NC), C5N(H5NA,H5NB,H5NC), C7N(H7NA,H7NB,
 H7NC)
;
_olex2_submission_special_instructions 'No special instructions were received'

loop_
_space_group_symop_operation_xyz
'x, y, z'
'-x, y, -z+1/2'
'x+1/2, y+1/2, z'
'-x+1/2, y+1/2, -z+1/2'
'-x, -y, -z'
'x, -y, z-1/2'
'-x+1/2, -y+1/2, -z'
'x+1/2, -y+1/2, z-1/2'

loop_
_atom_site_label
_atom_site_type_symbol
_atom_site_fract_x
_atom_site_fract_y
_atom_site_fract_z
_atom_site_U_iso_or_equiv
_atom_site_adp_type
_atom_site_occupancy
_atom_site_site_symmetry_order
_atom_site_calc_flag
_atom_site_refinement_flags_posn
_atom_site_refinement_flags_adp
_atom_site_refinement_flags_occupancy
_atom_site_disorder_assembly
_atom_site_disorder_group
Re1 Re 0.58133(2) 0.16793(2) 0.37980(2) 0.02843(7) Uani 0.6667 1 d . . P . .
Re2 Re 0.55978(2) 0.55156(2) 0.37437(2) 0.02575(7) Uani 0.6667 1 d . . P . .
Re3 Re 0.67581(2) 0.34261(2) 0.23491(2) 0.02348(7) Uani 0.6667 1 d . . P . .
W1 W 0.58133(2) 0.16793(2) 0.37980(2) 0.02843(7) Uani 0.3333 1 d . . P . .
W2 W 0.55978(2) 0.55156(2) 0.37437(2) 0.02575(7) Uani 0.3333 1 d . . P . .
W3 W 0.67581(2) 0.34261(2) 0.23491(2) 0.02348(7) Uani 0.3333 1 d . . P . .
Fe1 Fe 0.500000 0.35420(6) 0.250000 0.0163(2) Uani 1 2 d S T P . .
Fe2 Fe 0.37116(3) 0.61113(5) 0.25304(3) 0.0274(2) Uani 1 1 d D . . . .
Fe3 Fe 0.47310(4) 0.34717(5) 0.43190(3) 0.0326(2) Uani 1 1 d D . . . .
Fe4 Fe 0.71649(3) 0.37540(5) 0.40972(3) 0.0326(2) Uani 1 1 d D . . . .
Fe5 Fe 0.39420(3) 0.08343(5) 0.26803(3) 0.0304(2) Uani 1 1 d D . . . .
O1M O 0.3818(2) 0.7192(3) 0.2457(2) 0.0668(17) Uani 1 1 d D U . . .
H1M H 0.395(4) 0.7352(16) 0.229(3) 0.100 Uiso 0.5 1 d D U P A 1
O2M O 0.34754(19) 0.6420(3) 0.30499(16) 0.0467(13) Uani 1 1 d D . . . .
H2M H 0.327(2) 0.676(3) 0.3024(11) 0.070 Uiso 1 1 d D U . . .
O3M O 0.29475(18) 0.6233(3) 0.20656(17) 0.0522(14) Uani 1 1 d D . . . .
H3M H 0.2865(8) 0.640(4) 0.1803(11) 0.078 Uiso 1 1 d D U . . .
O4M O 0.4335(3) 0.2684(4) 0.4505(3) 0.079(2) Uani 1 1 d D U . . .
O5M O 0.4334(2) 0.4195(3) 0.4559(2) 0.0603(15) Uani 1 1 d D . . . .
H5M H 0.4021(17) 0.412(3) 0.451(4) 0.090 Uiso 0.55 1 d D U P B 1
H5MA H 0.420(5) 0.410(3) 0.474(4) 0.090 Uiso 0.45 1 d D U P C 2
O6M O 0.5275(2) 0.3442(3) 0.49986(16) 0.0558(15) Uani 1 1 d D . . . .
H6M H 0.5194(12) 0.356(4) 0.5214(6) 0.084 Uiso 1 1 d D U . . .
O7M O 0.7311(2) 0.3777(3) 0.47995(18) 0.0602(15) Uani 1 1 d D . . . .
H7M H 0.730(6) 0.4132(13) 0.4955(18) 0.090 Uiso 0.5 1 d D U P D 1
H7MA H 0.7582(15) 0.391(7) 0.5021(10) 0.090 Uiso 0.5 1 d D U P E 2
O8M O 0.7663(2) 0.4615(3) 0.4244(2) 0.0677(17) Uani 1 1 d D U . . .
H8M H 0.7987(7) 0.462(2) 0.440(2) 0.101 Uiso 1 1 d D U . . .
O9M O 0.78030(18) 0.3081(3) 0.42756(16) 0.0513(14) Uani 1 1 d D . . . .
H9M H 0.8060(16) 0.310(3) 0.4531(12) 0.077 Uiso 1 1 d D U . . .
O10M O 0.32085(19) 0.0484(3) 0.2256(2) 0.0583(15) Uani 1 1 d D . . . .
H10M H 0.3077(15) 0.011(3) 0.2304(19) 0.087 Uiso 1 1 d D U . . .
O11M O 0.3799(2) 0.0548(3) 0.3256(2) 0.0641(16) Uani 1 1 d D . . . .
H11M H 0.375(3) 0.0136(11) 0.3327(14) 0.096 Uiso 1 1 d D U . . .
O12M O 0.4184(2) -0.0201(3) 0.2665(2) 0.0683(18) Uani 1 1 d D . . . .
H12M H 0.405(2) -0.046(2) 0.2428(13) 0.102 Uiso 1 1 d D U . . .
N1 N 0.47197(18) 0.2820(3) 0.20013(17) 0.0268(11) Uani 1 1 d . . . . .
N2 N 0.4690(2) 0.1134(3) 0.3129(2) 0.0388(14) Uani 1 1 d . . . . .
N3 N 0.5948(2) 0.1085(3) 0.2912(2) 0.0422(14) Uani 1 1 d . . . . .
N4 N 0.6662(2) 0.2885(3) 0.3979(2) 0.0478(16) Uani 1 1 d . . . . .
N5 N 0.5124(2) 0.2677(3) 0.41350(18) 0.0368(13) Uani 1 1 d . . . . .
N6 N 0.6395(3) 0.1826(4) 0.4890(2) 0.0591(19) Uani 1 1 d . . . . .
N7 N 0.5567(5) 0.0246(6) 0.4173(4) 0.159(6) Uani 1 1 d . . . . .
N8 N 0.6893(4) 0.0839(7) 0.4150(4) 0.152(5) Uani 1 1 d . . . F 1
N9 N 0.52195(19) 0.4296(3) 0.29768(17) 0.0281(12) Uani 1 1 d . . . . .
N10 N 0.6548(2) 0.4456(3) 0.3967(2) 0.0466(16) Uani 1 1 d . . . . .
N11 N 0.6063(2) 0.5894(3) 0.30113(19) 0.0365(13) Uani 1 1 d . . . . .
N12 N 0.4481(2) 0.5993(3) 0.30101(19) 0.0361(13) Uani 1 1 d . . . . .
N13 N 0.5154(2) 0.4283(3) 0.41677(18) 0.0379(14) Uani 1 1 d . . . . .
N14 N 0.6460(5) 0.5813(7) 0.4735(4) 0.176(6) Uani 1 1 d . U . . .
N15 N 0.5775(5) 0.7166(5) 0.3735(4) 0.136(5) Uani 1 1 d . . . . .
N16 N 0.5017(3) 0.6228(4) 0.4313(2) 0.066(2) Uani 1 1 d . . . . .
N17 N 0.56883(19) 0.3513(3) 0.24676(17) 0.0276(12) Uani 1 1 d . . . . .
N19 N 0.7077(2) 0.3730(3) 0.34131(19) 0.0379(14) Uani 1 1 d . . . . .
N20 N 0.3654(2) 0.1841(3) 0.2704(2) 0.0398(14) Uani 1 1 d . . . . .
N21 N 0.4136(2) 0.3556(3) 0.36657(19) 0.0421(15) Uani 1 1 d . . . . .
N18 N 0.3540(2) 0.5058(3) 0.26340(19) 0.0358(13) Uani 1 1 d . . . . .
N22 N 0.7705(3) 0.4370(4) 0.2396(3) 0.082(3) Uani 1 1 d . . . . .
N23 N 0.7747(2) 0.2455(3) 0.2912(2) 0.0506(17) Uani 1 1 d . . . . .
N24 N 0.7137(3) 0.2745(5) 0.1619(3) 0.093(3) Uani 1 1 d . . . . .
C1 C 0.4523(2) 0.2435(3) 0.1717(2) 0.0252(13) Uani 1 1 d . . . . .
C2 C 0.5081(3) 0.1318(3) 0.3369(2) 0.0323(15) Uani 1 1 d . . . . .
C3 C 0.5912(2) 0.1286(3) 0.3230(2) 0.0318(15) Uani 1 1 d . . . . .
C4 C 0.6359(2) 0.2468(4) 0.3904(2) 0.0366(16) Uani 1 1 d . . . . .
C5 C 0.5363(3) 0.2311(3) 0.4017(2) 0.0306(15) Uani 1 1 d . . . . .
C6 C 0.6182(3) 0.1772(4) 0.4514(2) 0.0415(18) Uani 1 1 d . . . . .
C7 C 0.5649(4) 0.0739(5) 0.4037(3) 0.086(4) Uani 1 1 d . . . . .
C8 C 0.6512(4) 0.1123(6) 0.4022(3) 0.083(3) Uani 1 1 d . . . F 1
C9 C 0.5343(2) 0.4724(3) 0.3244(2) 0.0274(14) Uani 1 1 d . . . . .
C10 C 0.6215(3) 0.4823(4) 0.3892(2) 0.0351(16) Uani 1 1 d . . . . .
C11 C 0.5906(2) 0.5774(3) 0.3271(2) 0.0295(14) Uani 1 1 d . . . . .
C12 C 0.4878(3) 0.5821(3) 0.3260(2) 0.0309(15) Uani 1 1 d . . . . .
C13 C 0.5320(2) 0.4702(4) 0.4026(2) 0.0309(15) Uani 1 1 d . . . . .
C14 C 0.6168(4) 0.5710(6) 0.4393(3) 0.097(4) Uani 1 1 d . U . . .
C15 C 0.5718(4) 0.6585(4) 0.3749(4) 0.071(3) Uani 1 1 d . . . . .
C16 C 0.5218(3) 0.5983(4) 0.4114(2) 0.0428(18) Uani 1 1 d . . . . .
C17 C 0.6065(2) 0.3469(3) 0.24352(19) 0.0229(13) Uani 1 1 d . . . . .
C19 C 0.6972(2) 0.3623(3) 0.3039(2) 0.0281(14) Uani 1 1 d . . . . .
C20 C 0.3518(2) 0.2395(3) 0.2687(2) 0.0287(14) Uani 1 1 d . . . . .
C21 C 0.3816(2) 0.3541(3) 0.3312(2) 0.0311(15) Uani 1 1 d . . . . .
C18 C 0.3439(2) 0.4494(3) 0.2658(2) 0.0293(14) Uani 1 1 d . . . . .
C22 C 0.7372(3) 0.4047(4) 0.2379(3) 0.048(2) Uani 1 1 d . . . . .
C23 C 0.7405(2) 0.2799(3) 0.2721(2) 0.0342(15) Uani 1 1 d . . . . .
C24 C 0.6999(3) 0.2983(5) 0.1872(3) 0.055(2) Uani 1 1 d . . . . .
C1M C 0.3877(10) 0.7763(12) 0.2790(9) 0.119(7) Uani 0.5 1 d D U P G 1
H1MB H 0.375114 0.760526 0.300890 0.179 Uiso 0.5 1 calc R U P G 1
H1MC H 0.368455 0.816600 0.263162 0.179 Uiso 0.5 1 calc R U P G 1
H1MD H 0.423424 0.788555 0.294396 0.179 Uiso 0.5 1 calc R U P G 1
C2M C 0.3649(4) 0.6159(6) 0.3491(3) 0.084(3) Uani 1 1 d D . . . .
H2MA H 0.366105 0.565556 0.348299 0.126 Uiso 1 1 calc R U . . .
H2MB H 0.341902 0.630204 0.362496 0.126 Uiso 1 1 calc R U . . .
H2MC H 0.398729 0.633825 0.366904 0.126 Uiso 1 1 calc R U . . .
C3M C 0.2496(3) 0.5994(5) 0.2103(3) 0.073(3) Uani 1 1 d D . . . .
H3MA H 0.233999 0.562902 0.188353 0.109 Uiso 1 1 calc R U . . .
H3MB H 0.225900 0.637672 0.204710 0.109 Uiso 1 1 calc R U . . .
H3MC H 0.258312 0.581306 0.240491 0.109 Uiso 1 1 calc R U . . .
C4M C 0.3850(6) 0.2606(10) 0.4468(6) 0.191(7) Uani 1 1 d D U . . .
H4MA H 0.364634 0.299860 0.430553 0.287 Uiso 1 1 calc R U . . .
H4MB H 0.385146 0.258302 0.476716 0.287 Uiso 1 1 calc R U . . .
H4MC H 0.370702 0.218075 0.430533 0.287 Uiso 1 1 calc R U . . .
C5M C 0.4441(9) 0.4878(11) 0.4686(7) 0.088(7) Uani 0.55 1 d D . P H 1
H5MB H 0.471986 0.490064 0.498304 0.133 Uiso 0.55 1 calc R U P H 1
H5MC H 0.414247 0.509867 0.469498 0.133 Uiso 0.55 1 calc R U P H 1
H5MD H 0.453759 0.511807 0.446987 0.133 Uiso 0.55 1 calc R U P H 1
C6M C 0.5781(4) 0.3235(7) 0.5176(4) 0.111(4) Uani 1 1 d D U . . .
H6MA H 0.591503 0.328492 0.494708 0.167 Uiso 1 1 calc R U . . .
H6MB H 0.580582 0.275251 0.526890 0.167 Uiso 1 1 calc R U . . .
H6MC H 0.597696 0.352218 0.543418 0.167 Uiso 1 1 calc R U . . .
C7M C 0.7301(10) 0.3175(13) 0.5043(8) 0.114(9) Uani 0.5 1 d D U P I 1
H7MB H 0.695451 0.308350 0.500480 0.171 Uiso 0.5 1 calc R U P I 1
H7MC H 0.751543 0.324359 0.536080 0.171 Uiso 0.5 1 calc R U P I 1
H7MD H 0.742685 0.278246 0.493084 0.171 Uiso 0.5 1 calc R U P I 1
C8M C 0.7539(7) 0.5208(8) 0.3931(5) 0.174(7) Uani 1 1 d D U . . .
H8MA H 0.723945 0.509989 0.366000 0.262 Uiso 1 1 calc R U . . .
H8MB H 0.782380 0.530122 0.385224 0.262 Uiso 1 1 calc R U . . .
H8MC H 0.747265 0.561495 0.407523 0.262 Uiso 1 1 calc R U . . .
C9M C 0.7860(4) 0.2511(5) 0.4027(3) 0.073(3) Uani 1 1 d D . . . .
H9MA H 0.786989 0.267664 0.374802 0.109 Uiso 1 1 calc R U . . .
H9MB H 0.757527 0.219579 0.395732 0.109 Uiso 1 1 calc R U . . .
H9MC H 0.817500 0.226948 0.420366 0.109 Uiso 1 1 calc R U . . .
C10M C 0.2852(3) 0.0823(5) 0.1871(3) 0.078(3) Uani 1 1 d D . . . .
H10A H 0.286127 0.061990 0.160127 0.117 Uiso 1 1 calc R U . . .
H10B H 0.293575 0.131315 0.188425 0.117 Uiso 1 1 calc R U . . .
H10C H 0.251317 0.077015 0.186336 0.117 Uiso 1 1 calc R U . . .
C11M C 0.3928(4) 0.0989(7) 0.3649(4) 0.107(4) Uani 1 1 d D . . . .
H11A H 0.390165 0.147273 0.355797 0.160 Uiso 1 1 calc R U . . .
H11B H 0.427419 0.089194 0.386258 0.160 Uiso 1 1 calc R U . . .
H11C H 0.369579 0.089918 0.379100 0.160 Uiso 1 1 calc R U . . .
C12M C 0.4667(5) -0.0485(7) 0.2947(5) 0.152(7) Uani 1 1 d D . . . .
H12A H 0.492204 -0.032296 0.284590 0.228 Uiso 1 1 calc R U . . .
H12B H 0.465004 -0.098811 0.293187 0.228 Uiso 1 1 calc R U . . .
H12C H 0.475907 -0.033697 0.325653 0.228 Uiso 1 1 calc R U . . .
C1N C 0.3502(9) 0.7756(12) 0.2293(10) 0.115(7) Uani 0.5 1 d . U P G 2
H1NA H 0.332213 0.771690 0.196768 0.173 Uiso 0.5 1 calc R U P G 2
H1NB H 0.370305 0.817875 0.236708 0.173 Uiso 0.5 1 calc R U P G 2
H1NC H 0.325827 0.776967 0.242878 0.173 Uiso 0.5 1 calc R U P G 2
C5N C 0.4165(11) 0.4853(14) 0.4382(9) 0.093(9) Uani 0.45 1 d D . P H 2
H5NA H 0.440082 0.520058 0.456879 0.139 Uiso 0.45 1 calc R U P H 2
H5NB H 0.383006 0.493564 0.437675 0.139 Uiso 0.45 1 calc R U P H 2
H5NC H 0.414590 0.487964 0.407697 0.139 Uiso 0.45 1 calc R U P H 2
C7N C 0.6897(7) 0.3780(12) 0.4958(6) 0.077(6) Uani 0.5 1 d D . P I 2
H7NA H 0.682319 0.425500 0.501248 0.115 Uiso 0.5 1 calc R U P I 2
H7NB H 0.700143 0.351598 0.523619 0.115 Uiso 0.5 1 calc R U P I 2
H7NC H 0.659365 0.357206 0.473005 0.115 Uiso 0.5 1 calc R U P I 2
O1S O 0.7430(6) 0.6820(8) 0.3763(5) 0.071(4) Uiso 0.5 1 d D . P J 2
C2S C 0.7140(13) 0.711(2) 0.3989(13) 0.138(12) Uiso 0.5 1 d D . P J 2
O2S O 0.7249(9) 0.7060(13) 0.3671(7) 0.047(6) Uiso 0.25 1 d D . P K 1
C1S C 0.727(4) 0.669(5) 0.405(2) 0.22(4) Uiso 0.25 1 d D . P K 1
O3S O 0.6464(12) 0.7712(16) 0.3370(11) 0.095(9) Uiso 0.25 1 d D . P L 3
C3S C 0.6874(19) 0.740(3) 0.3739(17) 0.13(2) Uiso 0.25 1 d D . P L 3
O4S O 0.5471(10) 0.7733(14) 0.2825(9) 0.070(7) Uiso 0.25 1 d D . P M 2
C4S C 0.4997(15) 0.7457(18) 0.256(2) 0.068(12) Uiso 0.25 1 d D . P M 2
O5S O 0.484(2) 0.762(3) 0.274(2) 0.091(18) Uiso 0.125 1 d D . P N 1
C5S C 0.522(3) 0.772(4) 0.259(3) 0.07(2) Uiso 0.125 1 d D . P N 1
O6S O 0.444(2) 0.773(3) 0.3579(19) 0.19(2) Uiso 0.25 1 d D . P O 2
C6S C 0.468(4) 0.825(5) 0.389(3) 0.26(5) Uiso 0.25 1 d D . P O 2
O7S O 0.3285(10) 0.3977(15) 0.4344(9) 0.072(8) Uiso 0.25 1 d D . P P 2
C7S C 0.2817(16) 0.425(3) 0.4049(18) 0.11(2) Uiso 0.25 1 d D . P P 2
O8S O 0.2962(14) 0.442(2) 0.3967(12) 0.115(14) Uiso 0.25 1 d D . P Q 1
C8S C 0.3369(15) 0.437(3) 0.4380(13) 0.081(13) Uiso 0.25 1 d D . P Q 1
O9S O 0.4911(9) 0.1023(13) 0.5771(8) 0.069(7) Uiso 0.25 1 d . . P R 1
C9S C 0.4698(19) 0.157(2) 0.5919(16) 0.096(14) Uiso 0.25 1 d . . P R 1
O10S O 0.531(3) 0.079(4) 0.543(3) 0.16(3) Uiso 0.125 1 d D . P S 3
C10S C 0.530(3) 0.122(4) 0.507(2) 0.057(18) Uiso 0.125 1 d D . P S 3
H1MA H 0.411(3) 0.728(10) 0.245(7) 0.085 Uiso 0.5 1 d D U P T 2
H4M H 0.4489(17) 0.230(2) 0.462(3) 0.085 Uiso 1 1 d D U . . .
O11S O 0.4914(15) 0.1538(19) 0.5010(14) 0.098(11) Uiso 0.25 1 d D . P U 1
C11S C 0.5129(16) 0.1031(19) 0.4830(14) 0.070(11) Uiso 0.25 1 d D . P U 1
O12S O 0.4718(13) 0.1398(17) 0.4838(11) 0.084(10) Uiso 0.25 1 d D . P V 2
C12S C 0.483(3) 0.184(3) 0.5202(17) 0.14(2) Uiso 0.25 1 d D . P V 2
O13S O 0.3907(8) -0.0804(11) 0.3568(8) 0.110(7) Uiso 0.5 1 d D . P W 2
C13S C 0.3480(9) -0.1037(15) 0.3632(10) 0.114(9) Uiso 0.5 1 d D . P W 2
O14S O 0.3956(10) -0.0619(15) 0.3729(9) 0.062(8) Uiso 0.25 1 d D . P X 1
C14S C 0.358(2) -0.100(3) 0.3382(18) 0.13(2) Uiso 0.25 1 d D . P X 1
O15S O 0.6270(14) -0.0870(14) 0.3119(10) 0.061(7) Uiso 0.25 1 d D . P Y 2
C15S C 0.608(2) -0.079(3) 0.3457(18) 0.087(17) Uiso 0.25 1 d D . P Y 2
O16S O 0.5980(13) -0.0939(16) 0.3027(10) 0.063(8) Uiso 0.25 1 d D . P Z 3
C16S C 0.629(3) -0.067(3) 0.3453(14) 0.085(16) Uiso 0.25 1 d D . P Z 3
O17S O 0.5976(18) -0.079(3) 0.317(2) 0.133(19) Uiso 0.25 1 d D . P A 1
C17S C 0.6503(18) -0.072(4) 0.338(2) 0.12(2) Uiso 0.25 1 d D . P A 1
O18S O 0.8147(13) 0.5157(19) 0.5050(12) 0.036(9) Uiso 0.125 1 d D . P B 2
C18S C 0.851(2) 0.498(3) 0.489(2) 0.057(17) Uiso 0.125 1 d D . P B 2
O19S O 0.7677(14) 0.531(2) 0.5004(13) 0.122(12) Uiso 0.25 1 d D . P C 1
C19S C 0.8026(19) 0.576(3) 0.5259(18) 0.120(18) Uiso 0.25 1 d D . P C 1
O20S O 0.7481(19) 0.508(3) 0.5223(18) 0.075(14) Uiso 0.125 1 d D . P D 3
C20S C 0.712(2) 0.469(4) 0.530(2) 0.07(2) Uiso 0.125 1 d D . P D 3

loop_
_atom_site_aniso_label
_atom_site_aniso_U_11
_atom_site_aniso_U_22
_atom_site_aniso_U_33
_atom_site_aniso_U_23
_atom_site_aniso_U_13
_atom_site_aniso_U_12
Re1 0.02795(14) 0.02710(14) 0.02612(14) 0.00218(11) 0.00690(11) 0.00372(11)
Re2 0.02412(13) 0.02991(14) 0.02302(13) -0.00376(10) 0.00944(10) -0.00025(11)
Re3 0.01925(12) 0.02463(13) 0.02835(13) -0.00139(10) 0.01158(10) -0.00208(10)
W1 0.02795(14) 0.02710(14) 0.02612(14) 0.00218(11) 0.00690(11) 0.00372(11)
W2 0.02412(13) 0.02991(14) 0.02302(13) -0.00376(10) 0.00944(10) -0.00025(11)
W3 0.01925(12) 0.02463(13) 0.02835(13) -0.00139(10) 0.01158(10) -0.00208(10)
Fe1 0.0138(5) 0.0193(6) 0.0165(6) 0.000 0.0069(5) 0.000
Fe2 0.0265(5) 0.0259(5) 0.0314(5) 0.0009(4) 0.0134(4) 0.0055(4)
Fe3 0.0354(5) 0.0413(6) 0.0242(5) 0.0004(4) 0.0154(4) 0.0010(4)
Fe4 0.0223(5) 0.0417(6) 0.0277(5) 0.0039(4) 0.0041(4) 0.0032(4)
Fe5 0.0247(5) 0.0241(5) 0.0445(6) 0.0048(4) 0.0162(4) -0.0026(4)
O1M 0.080(4) 0.029(3) 0.103(5) 0.001(3) 0.049(4) -0.007(3)
O2M 0.052(3) 0.054(3) 0.040(3) 0.004(2) 0.025(3) 0.028(3)
O3M 0.033(3) 0.067(4) 0.050(3) 0.018(3) 0.009(2) 0.004(3)
O4M 0.072(4) 0.087(5) 0.097(5) 0.032(4) 0.054(4) 0.000(4)
O5M 0.060(4) 0.069(4) 0.063(4) 0.002(3) 0.037(3) 0.016(3)
O6M 0.052(3) 0.088(4) 0.029(3) -0.003(3) 0.018(3) 0.020(3)
O7M 0.059(4) 0.076(4) 0.036(3) 0.007(3) 0.010(3) 0.006(3)
O8M 0.070(4) 0.054(4) 0.077(4) -0.001(3) 0.027(3) -0.015(3)
O9M 0.034(3) 0.067(4) 0.035(3) -0.005(3) -0.004(2) 0.018(3)
O10M 0.032(3) 0.054(4) 0.079(4) 0.006(3) 0.013(3) -0.017(3)
O11M 0.070(4) 0.065(4) 0.075(4) 0.021(3) 0.046(3) 0.000(3)
O12M 0.066(4) 0.033(3) 0.097(5) -0.004(3) 0.024(4) 0.012(3)
N1 0.023(3) 0.026(3) 0.031(3) 0.003(2) 0.011(2) 0.003(2)
N2 0.030(3) 0.036(3) 0.048(4) 0.006(3) 0.014(3) 0.002(3)
N3 0.035(3) 0.048(4) 0.047(4) -0.001(3) 0.019(3) 0.005(3)
N4 0.034(3) 0.059(4) 0.042(4) 0.006(3) 0.006(3) -0.008(3)
N5 0.044(3) 0.042(4) 0.025(3) 0.001(3) 0.015(3) 0.002(3)
N6 0.050(4) 0.076(5) 0.032(4) 0.004(3) -0.003(3) 0.009(4)
N7 0.194(13) 0.103(8) 0.104(8) 0.056(7) -0.015(8) -0.074(8)
N8 0.137(10) 0.191(13) 0.109(9) 0.033(8) 0.032(7) 0.123(10)
N9 0.025(3) 0.026(3) 0.030(3) 0.000(2) 0.008(2) -0.002(2)
N10 0.040(4) 0.062(4) 0.036(3) 0.003(3) 0.014(3) 0.015(3)
N11 0.042(3) 0.035(3) 0.035(3) 0.000(3) 0.018(3) -0.005(3)
N12 0.035(3) 0.038(3) 0.036(3) -0.003(3) 0.015(3) 0.007(3)
N13 0.044(3) 0.044(4) 0.030(3) -0.001(3) 0.019(3) -0.006(3)
N14 0.145(9) 0.174(11) 0.108(8) -0.086(8) -0.050(7) 0.055(8)
N15 0.227(13) 0.051(6) 0.216(13) -0.054(7) 0.179(12) -0.051(7)
N16 0.095(6) 0.067(5) 0.052(4) -0.008(4) 0.047(4) 0.010(4)
N17 0.025(3) 0.028(3) 0.030(3) -0.001(2) 0.012(2) -0.003(2)
N19 0.030(3) 0.046(4) 0.035(4) 0.002(3) 0.011(3) 0.006(3)
N20 0.036(3) 0.025(3) 0.058(4) 0.005(3) 0.019(3) 0.001(3)
N21 0.038(3) 0.057(4) 0.028(3) 0.000(3) 0.010(3) 0.002(3)
N18 0.033(3) 0.032(3) 0.042(3) 0.007(3) 0.016(3) 0.004(3)
N22 0.047(4) 0.057(5) 0.156(9) 0.003(5) 0.058(5) -0.013(4)
N23 0.039(4) 0.055(4) 0.056(4) -0.006(3) 0.017(3) 0.012(3)
N24 0.078(6) 0.148(9) 0.069(6) -0.025(6) 0.047(5) 0.017(6)
C1 0.027(3) 0.021(3) 0.033(4) 0.005(3) 0.017(3) 0.003(3)
C2 0.030(4) 0.033(4) 0.036(4) 0.011(3) 0.016(3) 0.005(3)
C3 0.025(3) 0.025(4) 0.042(4) 0.000(3) 0.010(3) 0.005(3)
C4 0.022(3) 0.049(4) 0.033(4) 0.003(3) 0.005(3) -0.001(3)
C5 0.040(4) 0.032(4) 0.020(3) 0.001(3) 0.011(3) -0.003(3)
C6 0.037(4) 0.048(5) 0.033(4) 0.007(3) 0.008(3) 0.008(3)
C7 0.099(8) 0.058(6) 0.056(6) 0.024(5) -0.012(5) -0.037(6)
C8 0.088(7) 0.094(8) 0.057(6) 0.019(5) 0.021(5) 0.062(7)
C9 0.019(3) 0.031(4) 0.031(4) 0.005(3) 0.008(3) 0.000(3)
C10 0.034(4) 0.049(4) 0.023(3) 0.000(3) 0.012(3) 0.007(3)
C11 0.035(4) 0.029(4) 0.023(3) -0.004(3) 0.011(3) -0.002(3)
C12 0.035(4) 0.033(4) 0.029(4) -0.006(3) 0.018(3) 0.004(3)
C13 0.028(3) 0.044(4) 0.021(3) -0.001(3) 0.011(3) 0.001(3)
C14 0.077(7) 0.095(8) 0.069(7) -0.048(6) -0.021(5) 0.026(6)
C15 0.110(8) 0.038(5) 0.108(8) -0.026(5) 0.087(7) -0.023(5)
C16 0.061(5) 0.046(4) 0.031(4) -0.005(3) 0.028(4) 0.001(4)
C17 0.023(3) 0.018(3) 0.026(3) 0.001(2) 0.008(3) -0.002(3)
C19 0.016(3) 0.035(4) 0.032(4) -0.001(3) 0.008(3) 0.000(3)
C20 0.021(3) 0.031(4) 0.035(4) 0.006(3) 0.012(3) 0.001(3)
C21 0.030(4) 0.032(4) 0.034(4) 0.000(3) 0.016(3) 0.004(3)
C18 0.027(3) 0.030(4) 0.033(4) -0.003(3) 0.015(3) 0.002(3)
C22 0.035(4) 0.037(4) 0.081(6) 0.000(4) 0.032(4) -0.008(3)
C23 0.026(3) 0.032(4) 0.046(4) -0.006(3) 0.016(3) 0.001(3)
C24 0.040(4) 0.084(6) 0.045(5) -0.010(4) 0.023(4) 0.003(4)
C1M 0.122(13) 0.081(11) 0.161(14) 0.018(12) 0.064(12) -0.022(11)
C2M 0.075(7) 0.130(10) 0.053(6) 0.023(6) 0.032(5) 0.057(7)
C3M 0.041(5) 0.079(7) 0.093(8) -0.001(6) 0.022(5) 0.003(5)
C4M 0.109(9) 0.202(14) 0.233(15) 0.067(12) 0.038(11) -0.018(11)
C5M 0.109(19) 0.070(14) 0.079(15) -0.010(12) 0.030(13) 0.006(13)
C6M 0.081(7) 0.161(11) 0.073(7) -0.034(7) 0.012(6) 0.049(7)
C7M 0.104(15) 0.147(17) 0.087(14) 0.023(13) 0.035(12) -0.026(13)
C8M 0.204(13) 0.125(11) 0.144(12) 0.034(8) 0.021(11) -0.050(11)
C9M 0.077(7) 0.073(7) 0.054(6) -0.001(5) 0.013(5) 0.027(5)
C10M 0.045(5) 0.087(7) 0.082(7) 0.008(6) 0.007(5) -0.004(5)
C11M 0.097(9) 0.161(13) 0.072(8) -0.001(8) 0.045(7) -0.010(9)
C12M 0.130(12) 0.090(10) 0.196(17) -0.029(10) 0.026(12) 0.047(9)
C1N 0.101(12) 0.068(10) 0.160(14) 0.034(11) 0.037(11) -0.001(9)
C5N 0.080(19) 0.11(2) 0.09(2) 0.012(19) 0.036(16) 0.023(18)
C7N 0.076(13) 0.113(18) 0.050(11) 0.007(11) 0.034(10) -0.009(13)

loop_
_atom_type_symbol
_atom_type_description
_atom_type_scat_dispersion_real
_atom_type_scat_dispersion_imag
_atom_type_scat_source
C C 0.0033 0.0016 'International Tables Vol C Tables 4.2.6.8 and 6.1.1.4'
H H 0.0000 0.0000 'International Tables Vol C Tables 4.2.6.8 and 6.1.1.4'
Fe Fe 0.3463 0.8444 'International Tables Vol C Tables 4.2.6.8 and 6.1.1.4'
N N 0.0061 0.0033 'International Tables Vol C Tables 4.2.6.8 and 6.1.1.4'
O O 0.0106 0.0060 'International Tables Vol C Tables 4.2.6.8 and 6.1.1.4'
Re Re -1.0185 7.2310 'International Tables Vol C Tables 4.2.6.8 and 6.1.1.4'
W W -0.8490 6.8722 'International Tables Vol C Tables 4.2.6.8 and 6.1.1.4'

loop_
_geom_angle_atom_site_label_1
_geom_angle_atom_site_label_2
_geom_angle_atom_site_label_3
_geom_angle
_geom_angle_site_symmetry_1
_geom_angle_site_symmetry_3
_geom_angle_publ_flag
C1 Re1 C6 131.6(3) 2_655 . ?
C2 Re1 C1 72.3(2) . 2_655 ?
C2 Re1 C3 76.2(2) . . ?
C2 Re1 C6 131.6(3) . . ?
C2 Re1 C8 127.5(4) . . ?
C3 Re1 C1 74.9(2) . 2_655 ?
C3 Re1 C6 142.7(3) . . ?
C3 Re1 C8 70.9(3) . . ?
C4 Re1 C1 72.8(2) . 2_655 ?
C4 Re1 C2 145.0(2) . . ?
C4 Re1 C3 92.5(3) . . ?
C4 Re1 C6 75.9(3) . . ?
C4 Re1 C8 76.7(4) . . ?
C5 Re1 C1 74.1(2) . 2_655 ?
C5 Re1 C2 80.0(2) . . ?
C5 Re1 C3 145.4(2) . . ?
C5 Re1 C4 92.8(3) . . ?
C5 Re1 C6 71.5(3) . . ?
C5 Re1 C8 143.4(3) . . ?
C7 Re1 C1 141.4(3) . 2_655 ?
C7 Re1 C2 69.2(3) . . ?
C7 Re1 C3 98.3(4) . . ?
C7 Re1 C4 145.8(3) . . ?
C7 Re1 C5 96.3(4) . . ?
C7 Re1 C6 75.9(3) . . ?
C7 Re1 C8 76.4(5) . . ?
C8 Re1 C1 132.5(3) . 2_655 ?
C8 Re1 C6 71.9(3) . . ?
C9 Re2 C13 74.2(2) . . ?
C9 Re2 C16 129.6(3) . . ?
C10 Re2 C9 73.6(2) . . ?
C10 Re2 C11 75.6(2) . . ?
C10 Re2 C13 82.3(3) . . ?
C10 Re2 C16 135.8(3) . . ?
C11 Re2 C9 74.4(2) . . ?
C11 Re2 C13 145.6(2) . . ?
C11 Re2 C16 140.7(3) . . ?
C12 Re2 C9 72.8(2) . . ?
C12 Re2 C10 145.5(2) . . ?
C12 Re2 C11 88.3(2) . . ?
C12 Re2 C13 95.7(2) . . ?
C12 Re2 C14 145.2(3) . . ?
C12 Re2 C16 74.2(3) . . ?
C14 Re2 C9 140.7(3) . . ?
C14 Re2 C10 69.3(3) . . ?
C14 Re2 C11 107.2(4) . . ?
C14 Re2 C13 88.6(4) . . ?
C14 Re2 C16 74.3(4) . . ?
C15 Re2 C9 135.9(3) . . ?
C15 Re2 C10 120.0(3) . . ?
C15 Re2 C11 70.0(3) . . ?
C15 Re2 C12 80.8(4) . . ?
C15 Re2 C13 144.4(3) . . ?
C15 Re2 C14 76.0(5) . . ?
C15 Re2 C16 72.6(3) . . ?
C16 Re2 C13 72.4(3) . . ?
C17 Re3 C18 72.8(2) . 2_655 ?
C17 Re3 C23 126.6(2) . . ?
C19 Re3 C17 74.5(2) . . ?
C19 Re3 C20 99.7(2) . 2_655 ?
C19 Re3 C21 145.9(2) . 2_655 ?
C19 Re3 C18 78.3(2) . 2_655 ?
C19 Re3 C22 88.6(3) . . ?
C19 Re3 C23 72.0(2) . . ?
C19 Re3 C24 144.3(3) . . ?
C20 Re3 C17 72.1(2) 2_655 . ?
C20 Re3 C18 144.1(2) 2_655 2_655 ?
C20 Re3 C23 73.9(2) 2_655 . ?
C21 Re3 C17 75.2(2) 2_655 . ?
C21 Re3 C20 85.6(2) 2_655 2_655 ?
C21 Re3 C18 78.1(2) 2_655 2_655 ?
C21 Re3 C23 140.6(2) 2_655 . ?
C18 Re3 C23 136.0(2) 2_655 . ?
C22 Re3 C17 142.0(3) . . ?
C22 Re3 C20 145.3(3) . 2_655 ?
C22 Re3 C21 106.2(3) . 2_655 ?
C22 Re3 C18 70.5(3) . 2_655 ?
C22 Re3 C23 76.9(3) . . ?
C22 Re3 C24 75.1(3) . . ?
C24 Re3 C17 135.8(3) . . ?
C24 Re3 C20 79.0(3) . 2_655 ?
C24 Re3 C21 69.8(3) . 2_655 ?
C24 Re3 C18 123.1(3) . 2_655 ?
C24 Re3 C23 73.5(3) . . ?
N1 Fe1 N1 93.7(3) . 2_655 ?
N9 Fe1 N1 89.1(2) 2_655 . ?
N9 Fe1 N1 175.17(19) . . ?
N9 Fe1 N1 175.17(19) 2_655 2_655 ?
N9 Fe1 N1 89.1(2) . 2_655 ?
N9 Fe1 N9 88.4(3) . 2_655 ?
N9 Fe1 N17 89.2(2) 2_655 . ?
N9 Fe1 N17 93.1(2) . . ?
N9 Fe1 N17 93.1(2) 2_655 2_655 ?
N9 Fe1 N17 89.2(2) . 2_655 ?
N17 Fe1 N1 86.8(2) . 2_655 ?
N17 Fe1 N1 91.00(19) 2_655 2_655 ?
N17 Fe1 N1 86.8(2) 2_655 . ?
N17 Fe1 N1 91.00(19) . . ?
N17 Fe1 N17 176.8(3) . 2_655 ?
O1M Fe2 O2M 85.7(2) . . ?
O1M Fe2 N11 89.6(2) . 2_655 ?
O1M Fe2 N12 91.8(2) . . ?
O1M Fe2 N18 173.3(2) . . ?
O2M Fe2 N11 175.0(2) . 2_655 ?
O2M Fe2 N18 88.3(2) . . ?
O3M Fe2 O1M 88.2(2) . . ?
O3M Fe2 O2M 87.6(2) . . ?
O3M Fe2 N11 90.7(2) . 2_655 ?
O3M Fe2 N12 179.0(2) . . ?
O3M Fe2 N18 88.7(2) . . ?
N12 Fe2 O2M 91.4(2) . . ?
N12 Fe2 N11 90.3(2) . 2_655 ?
N12 Fe2 N18 91.2(2) . . ?
N18 Fe2 N11 96.3(2) . 2_655 ?
O4M Fe3 O5M 86.1(3) . . ?
O4M Fe3 N13 177.0(3) . . ?
O5M Fe3 N13 92.7(2) . . ?
O6M Fe3 O4M 86.5(3) . . ?
O6M Fe3 O5M 85.2(2) . . ?
O6M Fe3 N5 91.2(2) . . ?
O6M Fe3 N13 90.7(2) . . ?
N5 Fe3 O4M 88.6(3) . . ?
N5 Fe3 O5M 173.8(2) . . ?
N5 Fe3 N13 92.4(2) . . ?
N21 Fe3 O4M 91.8(3) . . ?
N21 Fe3 O5M 88.9(2) . . ?
N21 Fe3 O6M 173.9(2) . . ?
N21 Fe3 N5 94.5(2) . . ?
N21 Fe3 N13 91.0(2) . . ?
O8M Fe4 O7M 85.6(2) . . ?
O8M Fe4 O9M 89.2(2) . . ?
O8M Fe4 N4 177.4(2) . . ?
O8M Fe4 N10 88.9(2) . . ?
O8M Fe4 N19 91.9(2) . . ?
O9M Fe4 O7M 87.2(2) . . ?
O9M Fe4 N4 91.0(2) . . ?
O9M Fe4 N10 175.9(2) . . ?
O9M Fe4 N19 89.5(2) . . ?
N4 Fe4 O7M 91.8(2) . . ?
N10 Fe4 O7M 89.0(2) . . ?
N10 Fe4 N4 90.7(3) . . ?
N19 Fe4 O7M 175.9(2) . . ?
N19 Fe4 N4 90.7(2) . . ?
N19 Fe4 N10 94.2(2) . . ?
O10M Fe5 O11M 89.3(2) . . ?
O10M Fe5 O12M 86.2(2) . . ?
O10M Fe5 N2 176.8(2) . . ?
O10M Fe5 N3 87.9(2) . 2_655 ?
O10M Fe5 N20 90.8(2) . . ?
O12M Fe5 O11M 87.8(2) . . ?
O12M Fe5 N2 91.2(2) . . ?
O12M Fe5 N3 91.2(3) . 2_655 ?
O12M Fe5 N20 175.8(2) . . ?
N2 Fe5 O11M 88.6(2) . . ?
N2 Fe5 N3 94.2(2) . 2_655 ?
N3 Fe5 O11M 177.1(2) 2_655 . ?
N20 Fe5 O11M 89.2(2) . . ?
N20 Fe5 N2 91.7(2) . . ?
N20 Fe5 N3 91.7(2) . 2_655 ?
Fe2 O1M H1M 124(2) . . ?
Fe2 O1M H1MA 112(10) . . ?
C1M O1M Fe2 127.8(10) . . ?
C1M O1M H1M 105(3) . . ?
C1N O1M Fe2 135.3(11) . . ?
C1N O1M H1MA 110(10) . . ?
Fe2 O2M H2M 123.8(15) . . ?
C2M O2M Fe2 127.5(4) . . ?
C2M O2M H2M 108.5(15) . . ?
Fe2 O3M H3M 122.7(16) . . ?
C3M O3M Fe2 128.4(5) . . ?
C3M O3M H3M 108.6(16) . . ?
Fe3 O4M H4M 120(3) . . ?
C4M O4M Fe3 134.7(9) . . ?
C4M O4M H4M 105(3) . . ?
Fe3 O5M H5M 119.6(19) . . ?
Fe3 O5M H5MA 125(2) . . ?
C5M O5M Fe3 130.0(11) . . ?
C5M O5M H5M 108(2) . . ?
C5N O5M Fe3 126.1(12) . . ?
C5N O5M H5MA 108(2) . . ?
Fe3 O6M H6M 121.0(15) . . ?
C6M O6M Fe3 129.9(5) . . ?
C6M O6M H6M 109.2(16) . . ?
Fe4 O7M H7M 127(2) . . ?
Fe4 O7M H7MA 128(2) . . ?
C7M O7M Fe4 122.6(11) . . ?
C7M O7M H7M 108(2) . . ?
C7N O7M Fe4 122.3(8) . . ?
C7N O7M H7MA 107(2) . . ?
Fe4 O8M H8M 128(2) . . ?
C8M O8M Fe4 120.2(7) . . ?
C8M O8M H8M 107(2) . . ?
Fe4 O9M H9M 123.0(16) . . ?
C9M O9M Fe4 127.5(5) . . ?
C9M O9M H9M 109.3(16) . . ?
Fe5 O10M H10M 123.4(16) . . ?
C10M O10M Fe5 127.0(5) . . ?
C10M O10M H10M 109.5(16) . . ?
Fe5 O11M H11M 126.1(19) . . ?
C11M O11M Fe5 123.0(6) . . ?
C11M O11M H11M 108.5(18) . . ?
Fe5 O12M H12M 121.7(18) . . ?
C12M O12M Fe5 126.1(6) . . ?
C12M O12M H12M 108.8(19) . . ?
C1 N1 Fe1 174.3(5) . . ?
C2 N2 Fe5 177.3(6) . . ?
C3 N3 Fe5 172.9(6) . 2_655 ?
C4 N4 Fe4 173.6(6) . . ?
C5 N5 Fe3 171.7(5) . . ?
C9 N9 Fe1 179.6(5) . . ?
C10 N10 Fe4 178.9(7) . . ?
C11 N11 Fe2 174.5(6) . 2_655 ?
C12 N12 Fe2 169.4(6) . . ?
C13 N13 Fe3 169.8(5) . . ?
C17 N17 Fe1 176.6(5) . . ?
C19 N19 Fe4 167.9(6) . . ?
C20 N20 Fe5 173.5(6) . . ?
C21 N21 Fe3 174.2(6) . . ?
C18 N18 Fe2 175.3(5) . . ?
N1 C1 Re1 177.2(6) . 2_655 ?
N2 C2 Re1 178.1(6) . . ?
N3 C3 Re1 177.3(6) . . ?
N4 C4 Re1 177.2(6) . . ?
N5 C5 Re1 177.7(6) . . ?
N6 C6 Re1 177.1(7) . . ?
N7 C7 Re1 178.4(11) . . ?
N8 C8 Re1 178.3(13) . . ?
N9 C9 Re2 178.1(5) . . ?
N10 C10 Re2 178.9(7) . . ?
N11 C11 Re2 177.8(6) . . ?
N12 C12 Re2 177.3(5) . . ?
N13 C13 Re2 177.1(6) . . ?
N14 C14 Re2 178.8(13) . . ?
N15 C15 Re2 177.5(12) . . ?
N16 C16 Re2 179.6(7) . . ?
N17 C17 Re3 177.1(5) . . ?
N19 C19 Re3 178.5(5) . . ?
N20 C20 Re3 178.4(5) . 2_655 ?
N21 C21 Re3 175.1(6) . 2_655 ?
N18 C18 Re3 175.6(6) . 2_655 ?
N22 C22 Re3 179.0(7) . . ?
N23 C23 Re3 178.5(6) . . ?
N24 C24 Re3 178.9(8) . . ?
O1M C1M H1MB 109.5 . . ?
O1M C1M H1MC 109.5 . . ?
O1M C1M H1MD 109.5 . . ?
H1MB C1M H1MC 109.5 . . ?
H1MB C1M H1MD 109.5 . . ?
H1MC C1M H1MD 109.5 . . ?
O2M C2M H2MA 109.5 . . ?
O2M C2M H2MB 109.5 . . ?
O2M C2M H2MC 109.5 . . ?
H2MA C2M H2MB 109.5 . . ?
H2MA C2M H2MC 109.5 . . ?
H2MB C2M H2MC 109.5 . . ?
O3M C3M H3MA 109.5 . . ?
O3M C3M H3MB 109.5 . . ?
O3M C3M H3MC 109.5 . . ?
H3MA C3M H3MB 109.5 . . ?
H3MA C3M H3MC 109.5 . . ?
H3MB C3M H3MC 109.5 . . ?
O4M C4M H4MA 109.5 . . ?
O4M C4M H4MB 109.5 . . ?
O4M C4M H4MC 109.5 . . ?
H4MA C4M H4MB 109.5 . . ?
H4MA C4M H4MC 109.5 . . ?
H4MB C4M H4MC 109.5 . . ?
O5M C5M H5MB 109.5 . . ?
O5M C5M H5MC 109.5 . . ?
O5M C5M H5MD 109.5 . . ?
H5MB C5M H5MC 109.5 . . ?
H5MB C5M H5MD 109.5 . . ?
H5MC C5M H5MD 109.5 . . ?
O6M C6M H6MA 109.5 . . ?
O6M C6M H6MB 109.5 . . ?
O6M C6M H6MC 109.5 . . ?
H6MA C6M H6MB 109.5 . . ?
H6MA C6M H6MC 109.5 . . ?
H6MB C6M H6MC 109.5 . . ?
O7M C7M H7MB 109.5 . . ?
O7M C7M H7MC 109.5 . . ?
O7M C7M H7MD 109.5 . . ?
H7MB C7M H7MC 109.5 . . ?
H7MB C7M H7MD 109.5 . . ?
H7MC C7M H7MD 109.5 . . ?
O8M C8M H8MA 109.5 . . ?
O8M C8M H8MB 109.5 . . ?
O8M C8M H8MC 109.5 . . ?
H8MA C8M H8MB 109.5 . . ?
H8MA C8M H8MC 109.5 . . ?
H8MB C8M H8MC 109.5 . . ?
O9M C9M H9MA 109.5 . . ?
O9M C9M H9MB 109.5 . . ?
O9M C9M H9MC 109.5 . . ?
H9MA C9M H9MB 109.5 . . ?
H9MA C9M H9MC 109.5 . . ?
H9MB C9M H9MC 109.5 . . ?
O10M C10M H10A 109.5 . . ?
O10M C10M H10B 109.5 . . ?
O10M C10M H10C 109.5 . . ?
H10A C10M H10B 109.5 . . ?
H10A C10M H10C 109.5 . . ?
H10B C10M H10C 109.5 . . ?
O11M C11M H11A 109.5 . . ?
O11M C11M H11B 109.5 . . ?
O11M C11M H11C 109.5 . . ?
H11A C11M H11B 109.5 . . ?
H11A C11M H11C 109.5 . . ?
H11B C11M H11C 109.5 . . ?
O12M C12M H12A 109.5 . . ?
O12M C12M H12B 109.5 . . ?
O12M C12M H12C 109.5 . . ?
H12A C12M H12B 109.5 . . ?
H12A C12M H12C 109.5 . . ?
H12B C12M H12C 109.5 . . ?
O1M C1N H1NA 109.5 . . ?
O1M C1N H1NB 109.5 . . ?
O1M C1N H1NC 109.5 . . ?
H1NA C1N H1NB 109.5 . . ?
H1NA C1N H1NC 109.5 . . ?
H1NB C1N H1NC 109.5 . . ?
O5M C5N H5NA 109.5 . . ?
O5M C5N H5NB 109.5 . . ?
O5M C5N H5NC 109.5 . . ?
H5NA C5N H5NB 109.5 . . ?
H5NA C5N H5NC 109.5 . . ?
H5NB C5N H5NC 109.5 . . ?
O7M C7N H7NA 109.5 . . ?
O7M C7N H7NB 109.5 . . ?
O7M C7N H7NC 109.5 . . ?
H7NA C7N H7NB 109.5 . . ?
H7NA C7N H7NC 109.5 . . ?
H7NB C7N H7NC 109.5 . . ?
C4S C4S O4S 100(10) 2_655 . ?
C5S O5S C5S 54(10) 2_655 . ?
O5S C5S O5S 123(10) 2_655 . ?
O5S C5S C5S 80(10) 2_655 2_655 ?
C5S C5S O5S 46(5) 2_655 . ?

loop_
_geom_bond_atom_site_label_1
_geom_bond_atom_site_label_2
_geom_bond_distance
_geom_bond_site_symmetry_2
_geom_bond_publ_flag
Re1 C1 2.127(6) 2_655 ?
Re1 C2 2.113(7) . ?
Re1 C3 2.117(7) . ?
Re1 C4 2.109(7) . ?
Re1 C5 2.102(7) . ?
Re1 C6 2.132(7) . ?
Re1 C7 2.099(9) . ?
Re1 C8 2.127(9) . ?
Re2 C9 2.126(7) . ?
Re2 C10 2.114(7) . ?
Re2 C11 2.123(7) . ?
Re2 C12 2.106(7) . ?
Re2 C13 2.129(7) . ?
Re2 C14 2.107(9) . ?
Re2 C15 2.086(8) . ?
Re2 C16 2.127(7) . ?
Re3 C17 2.125(6) . ?
Re3 C19 2.101(7) . ?
Re3 C20 2.123(7) 2_655 ?
Re3 C21 2.118(7) 2_655 ?
Re3 C18 2.130(7) 2_655 ?
Re3 C22 2.104(7) . ?
Re3 C23 2.130(7) . ?
Re3 C24 2.116(8) . ?
Fe1 N1 2.033(5) . ?
Fe1 N1 2.033(5) 2_655 ?
Fe1 N9 2.025(5) . ?
Fe1 N9 2.025(5) 2_655 ?
Fe1 N17 2.027(5) . ?
Fe1 N17 2.027(5) 2_655 ?
Fe2 O1M 2.130(6) . ?
Fe2 O2M 2.144(5) . ?
Fe2 O3M 2.110(5) . ?
Fe2 N11 2.150(6) 2_655 ?
Fe2 N12 2.134(6) . ?
Fe2 N18 2.145(6) . ?
Fe3 O4M 2.129(6) . ?
Fe3 O5M 2.140(5) . ?
Fe3 O6M 2.119(5) . ?
Fe3 N5 2.129(6) . ?
Fe3 N13 2.157(6) . ?
Fe3 N21 2.117(6) . ?
Fe4 O7M 2.142(5) . ?
Fe4 O8M 2.114(6) . ?
Fe4 O9M 2.125(5) . ?
Fe4 N4 2.142(6) . ?
Fe4 N10 2.130(6) . ?
Fe4 N19 2.130(6) . ?
Fe5 O10M 2.104(5) . ?
Fe5 O11M 2.145(5) . ?
Fe5 O12M 2.119(5) . ?
Fe5 N2 2.126(6) . ?
Fe5 N3 2.129(6) 2_655 ?
Fe5 N20 2.122(6) . ?
O1M H1M 0.852(10) . ?
O1M C1M 1.50(3) . ?
O1M C1N 1.38(2) . ?
O1M H1MA 0.86(2) . ?
O2M H2M 0.851(9) . ?
O2M C2M 1.401(9) . ?
O3M H3M 0.851(9) . ?
O3M C3M 1.430(9) . ?
O4M C4M 1.357(15) . ?
O4M H4M 0.868(18) . ?
O5M H5M 0.856(10) . ?
O5M H5MA 0.851(10) . ?
O5M C5M 1.38(2) . ?
O5M C5N 1.39(2) . ?
O6M H6M 0.853(9) . ?
O6M C6M 1.389(10) . ?
O7M H7M 0.857(10) . ?
O7M H7MA 0.854(10) . ?
O7M C7M 1.41(2) . ?
O7M C7N 1.481(18) . ?
O8M H8M 0.862(10) . ?
O8M C8M 1.472(14) . ?
O9M H9M 0.856(9) . ?
O9M C9M 1.411(9) . ?
O10M H10M 0.852(9) . ?
O10M C10M 1.411(10) . ?
O11M H11M 0.856(10) . ?
O11M C11M 1.449(12) . ?
O12M H12M 0.862(10) . ?
O12M C12M 1.424(13) . ?
N1 C1 1.137(7) . ?
N2 C2 1.132(8) . ?
N3 C3 1.145(8) . ?
N4 C4 1.136(8) . ?
N5 C5 1.153(8) . ?
N6 C6 1.124(9) . ?
N7 C7 1.112(11) . ?
N8 C8 1.141(11) . ?
N9 C9 1.141(8) . ?
N10 C10 1.134(8) . ?
N11 C11 1.129(8) . ?
N12 C12 1.147(8) . ?
N13 C13 1.127(8) . ?
N14 C14 1.103(12) . ?
N15 C15 1.134(11) . ?
N16 C16 1.132(9) . ?
N17 C17 1.135(7) . ?
N19 C19 1.142(8) . ?
N20 C20 1.129(8) . ?
N21 C21 1.139(8) . ?
N18 C18 1.136(8) . ?
N22 C22 1.124(9) . ?
N23 C23 1.137(8) . ?
N24 C24 1.144(10) . ?
C1M H1MB 0.9700 . ?
C1M H1MC 0.9700 . ?
C1M H1MD 0.9700 . ?
C2M H2MA 0.9700 . ?
C2M H2MB 0.9700 . ?
C2M H2MC 0.9700 . ?
C3M H3MA 0.9700 . ?
C3M H3MB 0.9700 . ?
C3M H3MC 0.9700 . ?
C4M H4MA 0.9700 . ?
C4M H4MB 0.9700 . ?
C4M H4MC 0.9700 . ?
C5M H5MB 0.9700 . ?
C5M H5MC 0.9700 . ?
C5M H5MD 0.9700 . ?
C6M H6MA 0.9700 . ?
C6M H6MB 0.9700 . ?
C6M H6MC 0.9700 . ?
C7M H7MB 0.9700 . ?
C7M H7MC 0.9700 . ?
C7M H7MD 0.9700 . ?
C8M H8MA 0.9700 . ?
C8M H8MB 0.9700 . ?
C8M H8MC 0.9700 . ?
C9M H9MA 0.9700 . ?
C9M H9MB 0.9700 . ?
C9M H9MC 0.9700 . ?
C10M H10A 0.9700 . ?
C10M H10B 0.9700 . ?
C10M H10C 0.9700 . ?
C11M H11A 0.9700 . ?
C11M H11B 0.9700 . ?
C11M H11C 0.9700 . ?
C12M H12A 0.9700 . ?
C12M H12B 0.9700 . ?
C12M H12C 0.9700 . ?
C1N H1NA 0.9700 . ?
C1N H1NB 0.9700 . ?
C1N H1NC 0.9700 . ?
C5N H5NA 0.9700 . ?
C5N H5NB 0.9700 . ?
C5N H5NC 0.9700 . ?
C7N H7NA 0.9700 . ?
C7N H7NB 0.9700 . ?
C7N H7NC 0.9700 . ?
O1S C2S 1.433(18) . ?
O2S C1S 1.41(2) . ?
O3S C3S 1.43(2) . ?
O4S C4S 1.38(2) . ?
O4S C4S 1.52(6) 2_655 ?
C4S C4S 0.42(14) 2_655 ?
O5S C5S 1.40(2) . ?
O5S C5S 1.02(9) 2_655 ?
C5S C5S 1.15(18) 2_655 ?
O6S C6S 1.39(2) . ?
O7S C7S 1.40(2) . ?
O8S C8S 1.374(19) . ?
O9S C9S 1.40(5) . ?
O10S C10S 1.41(2) . ?
O11S C11S 1.406(19) . ?
O12S C12S 1.39(2) . ?
O13S C13S 1.400(17) . ?
O14S C14S 1.41(2) . ?
O15S C15S 1.41(2) . ?
O16S C16S 1.40(2) . ?
O17S C17S 1.39(2) . ?
O18S C18S 1.39(2) . ?
O19S C19S 1.33(2) . ?
O20S C20S 1.40(2) . ?

loop_
_geom_hbond_atom_site_label_D
_geom_hbond_atom_site_label_H
_geom_hbond_atom_site_label_A
_geom_hbond_distance_DH
_geom_hbond_distance_HA
_geom_hbond_distance_DA
_geom_hbond_angle_DHA
_geom_hbond_site_symmetry_A
_geom_hbond_publ_flag
O2M H2M N23 0.851(9) 1.947(15) 2.793(8) 173(8) 3_455 yes
O3M H3M O1S 0.851(9) 1.860(19) 2.701(15) 169(5) 2_655 yes
O3M H3M O2S 0.851(9) 1.91(4) 2.73(2) 161(8) 2_655 yes
O6M H6M N16 0.853(9) 1.911(13) 2.763(8) 176(8) 5_666 yes
O9M H9M N6 0.856(9) 1.897(12) 2.752(8) 177(3) 7_656 yes
O10M H10M N22 0.852(9) 1.881(16) 2.727(9) 172(7) 3_445 yes
O11M H11M O13S 0.856(10) 1.95(4) 2.76(2) 158(8) . yes
O11M H11M O14S 0.856(10) 1.88(5) 2.65(3) 150(7) . yes
O12M H12M O15S 0.862(10) 1.81(3) 2.67(3) 171(5) 2_655 yes
O12M H12M O16S 0.862(10) 1.72(5) 2.53(3) 157(7) 2_655 yes
O12M H12M O17S 0.862(10) 2.00(8) 2.78(7) 150(8) 2_655 yes
C1M H1MD O5S 0.97 2.15 2.84(7) 126.8 . yes
O4M H4M O11S 0.868(18) 1.99(5) 2.84(4) 168(10) . yes
O4M H4M O12S 0.868(18) 1.88(4) 2.74(3) 171(6) . yes

loop_
_geom_torsion_atom_site_label_1
_geom_torsion_atom_site_label_2
_geom_torsion_atom_site_label_3
_geom_torsion_atom_site_label_4
_geom_torsion
_geom_torsion_site_symmetry_1
_geom_torsion_site_symmetry_2
_geom_torsion_site_symmetry_3
_geom_torsion_site_symmetry_4
_geom_torsion_publ_flag
C4S O4S C4S O4S -63(5) 2_655 . . 2_655 ?
C5S O5S C5S O5S -25(15) 2_655 . . 2_655 ?
